data_4320140
loop_
_publ_author_name
'Margarita L\'opez-Torres'
'Alberto Fern\'andez'
'Jes\'us J. Fern\'andez'
'Antonio Su\'arez'
'M Teresa Pereira'
'Juan M. Ortigueira'
'Jos\'e M. Vila'
'H. Adams'

_publ_contact_author_address
;
      Departamento de Quimica Inorganica
      Universidad de Santiago de Compostela
      E-15076 Santiago de Compostela
      SPAIN
;
_publ_contact_author_name 'Dr. Jose M. Vila'
_publ_section_title
;
 Mono- and Dinuclear Five-coordinate Cyclometalated Palladium(II)
 Compounds
;
_journal_name_full 'Inorganic Chemistry'
_journal_page_first 4583
_journal_page_last 4587
_journal_paper_doi 10.1021/ic001094g
_journal_volume 40
_journal_year 2001
_chemical_formula_sum 'C49 H50 Cl4 N O5 P3 Pd'
_chemical_formula_weight 1074.01
_chemical_name_systematic
;
 ?
;
_space_group_IT_number 14
_symmetry_cell_setting monoclinic
_symmetry_space_group_name_Hall '-P 2ybc'
_symmetry_space_group_name_H-M 'P 1 21/c 1'
_atom_sites_solution_hydrogens geom
_atom_sites_solution_primary direct
_atom_sites_solution_secondary difmap
_audit_creation_method SHELXL-97
_cell_angle_alpha 90.00
_cell_angle_beta 98.47(2)
_cell_angle_gamma 90.00
_cell_formula_units_Z 4
_cell_length_a 18.058(6)
_cell_length_b 12.896(6)
_cell_length_c 21.464(5)
_cell_measurement_reflns_used 39
_cell_measurement_temperature 293(2)
_cell_measurement_theta_max 22.215
_cell_measurement_theta_min 9.562
_cell_volume 4944(3)
_computing_cell_refinement 'Siemens XSCANS'
_computing_data_collection 'Siemens XSCANS'
_computing_data_reduction 'Siemens XSCANS'
_computing_structure_refinement 'SHELXL-97 (Sheldrick, 1997)'
_diffrn_ambient_temperature 293(2)
_diffrn_measured_fraction_theta_full 0.997
_diffrn_measured_fraction_theta_max 0.997
_diffrn_measurement_device 'Siemens P4'
_diffrn_measurement_method '\w scans'
_diffrn_radiation_monochromator graphite
_diffrn_radiation_source 'fine-focus sealed tube'
_diffrn_radiation_type MoK\a
_diffrn_radiation_wavelength 0.71073
_diffrn_reflns_av_R_equivalents 0.0835
_diffrn_reflns_av_sigmaI/netI 0.0938
_diffrn_reflns_limit_h_max 21
_diffrn_reflns_limit_h_min -1
_diffrn_reflns_limit_k_max 15
_diffrn_reflns_limit_k_min -1
_diffrn_reflns_limit_l_max 25
_diffrn_reflns_limit_l_min -25
_diffrn_reflns_number 10579
_diffrn_reflns_theta_full 25.06
_diffrn_reflns_theta_max 25.06
_diffrn_reflns_theta_min 1.85
_diffrn_standards_decay_% 17.25
_diffrn_standards_interval_count 97
_diffrn_standards_number 3
_exptl_absorpt_coefficient_mu 0.735
_exptl_crystal_colour yellow
_exptl_crystal_density_diffrn 1.443
_exptl_crystal_density_method 'not measured'
_exptl_crystal_description Prism
_exptl_crystal_F_000 2200
_exptl_crystal_size_max 0.62
_exptl_crystal_size_mid 0.41
_exptl_crystal_size_min 0.29
_refine_diff_density_max 0.678
_refine_diff_density_min -0.653
_refine_diff_density_rms 0.089
_refine_ls_extinction_method none
_refine_ls_goodness_of_fit_ref 1.010
_refine_ls_hydrogen_treatment mixed
_refine_ls_matrix_type full
_refine_ls_number_parameters 568
_refine_ls_number_reflns 8749
_refine_ls_number_restraints 0
_refine_ls_restrained_S_all 1.010
_refine_ls_R_factor_all 0.1100
_refine_ls_R_factor_gt 0.0576
_refine_ls_shift/su_max 0.000
_refine_ls_shift/su_mean 0.000
_refine_ls_structure_factor_coef Fsqd
_refine_ls_weighting_details 'calc w=1/[\s^2^(Fo^2^)+(0.0589P)^2^+3.4843P] where P=(Fo^2^+2Fc^2^)/3'
_refine_ls_weighting_scheme calc
_refine_ls_wR_factor_gt 0.1215
_refine_ls_wR_factor_ref 0.1443
_reflns_number_gt 5459
_reflns_number_total 8749
_reflns_threshold_expression >2sigma(I)
_cod_data_source_file ic001094g_3.cif
_cod_data_source_block 7
_cod_depositor_comments
;
The following automatic conversions were performed:

'_symmetry_cell_setting' value 'Monoclinic' changed to 'monoclinic'
according to the built-in table from CIF Core dictionary named
'cif_core.dic' version 2.4.1 from 2010-06-29.

Automatic conversion script
Id: cif_fix_values 1646 2011-03-28 12:23:43Z adriana 
;
_cod_database_code 4320140

loop_
_symmetry_equiv_pos_as_xyz
'x, y, z'
'-x, y+1/2, -z+1/2'
'-x, -y, -z'
'x, -y-1/2, z-1/2'

loop_
_atom_site_label
_atom_site_type_symbol
_atom_site_fract_x
_atom_site_fract_y
_atom_site_fract_z
_atom_site_U_iso_or_equiv
_atom_site_adp_type
_atom_site_occupancy
_atom_site_symmetry_multiplicity
_atom_site_calc_flag
_atom_site_refinement_flags
_atom_site_disorder_assembly
_atom_site_disorder_group
Pd1 Pd 0.26944(2) -0.00434(3) 0.096509(18) 0.03027(13) Uani 1 1 d . . .
P1 P 0.29445(9) 0.02925(11) 0.20296(7) 0.0355(4) Uani 1 1 d . . .
P2 P 0.29020(9) 0.03213(11) -0.00585(7) 0.0351(4) Uani 1 1 d . . .
P3 P 0.38729(8) -0.08068(11) 0.10887(7) 0.0326(3) Uani 1 1 d . . .
O1 O 0.0336(3) 0.3929(4) 0.1231(4) 0.108(2) Uani 1 1 d . . .
N1 N 0.1706(3) -0.1334(4) 0.0732(2) 0.0385(12) Uani 1 1 d . . .
C1 C 0.3910(3) -0.0145(5) 0.2322(3) 0.0458(15) Uani 1 1 d . . .
H1A H 0.3889 -0.0818 0.2509 0.080 Uiso 1 1 d R . .
H1B H 0.4132 0.0324 0.2644 0.080 Uiso 1 1 d R . .
C2 C 0.4405(3) -0.0206(5) 0.1795(3) 0.0430(15) Uani 1 1 d . . .
H2A H 0.4561 0.0479 0.1696 0.080 Uiso 1 1 d R . .
H2B H 0.4844 -0.0612 0.1934 0.080 Uiso 1 1 d R . .
C3 C 0.4309(3) -0.0384(5) 0.0407(3) 0.0411(14) Uani 1 1 d . . .
H3A H 0.4722 -0.0830 0.0359 0.080 Uiso 1 1 d R . .
H3B H 0.4491 0.0313 0.0471 0.080 Uiso 1 1 d R . .
C4 C 0.3724(3) -0.0444(5) -0.0183(3) 0.0401(14) Uani 1 1 d . . .
H4A H 0.3920 -0.0176 -0.0543 0.080 Uiso 1 1 d R . .
H4B H 0.3580 -0.1153 -0.0267 0.080 Uiso 1 1 d R . .
C5 C 0.1724(3) 0.0840(4) 0.0875(2) 0.0331(13) Uani 1 1 d . . .
C6 C 0.1642(3) 0.1903(4) 0.0999(3) 0.0398(14) Uani 1 1 d . . .
H6A H 0.2078 0.2334 0.1087 0.080 Uiso 1 1 d R . .
C7 C 0.0939(4) 0.2356(5) 0.0995(3) 0.0472(16) Uani 1 1 d . . .
C8 C 0.0296(4) 0.1784(5) 0.0843(3) 0.0558(18) Uani 1 1 d . . .
H8A H -0.0182 0.2108 0.0850 0.080 Uiso 1 1 d R . .
C9 C 0.0349(4) 0.0746(5) 0.0704(3) 0.0485(16) Uani 1 1 d . . .
H9A H -0.0093 0.0338 0.0580 0.080 Uiso 1 1 d R . .
C10 C 0.1050(3) 0.0280(4) 0.0729(3) 0.0369(14) Uani 1 1 d . . .
C11 C 0.1087(4) -0.0861(5) 0.0650(3) 0.0416(15) Uani 1 1 d . . .
H11A H 0.0632 -0.1248 0.0542 0.080 Uiso 1 1 d R . .
C12 C 0.1669(4) -0.2479(5) 0.0702(3) 0.0497(17) Uani 1 1 d . . .
H12A H 0.1160 -0.2697 0.0576 0.080 Uiso 1 1 d R . .
C13 C 0.1955(4) -0.2916(5) 0.1343(4) 0.064(2) Uani 1 1 d . . .
H13A H 0.1656 -0.2657 0.1643 0.080 Uiso 1 1 d R . .
H13B H 0.2461 -0.2689 0.1465 0.080 Uiso 1 1 d R . .
C14 C 0.1944(6) -0.4103(6) 0.1318(5) 0.097(3) Uani 1 1 d . . .
H14A H 0.1435 -0.4326 0.1203 0.080 Uiso 1 1 d R . .
H14B H 0.2129 -0.4383 0.1726 0.080 Uiso 1 1 d R . .
C15 C 0.2371(5) -0.4516(6) 0.0843(5) 0.090(3) Uani 1 1 d . . .
H15A H 0.2373 -0.5261 0.0837 0.080 Uiso 1 1 d R . .
H15B H 0.2878 -0.4280 0.0952 0.080 Uiso 1 1 d R . .
C16 C 0.2113(6) -0.4064(7) 0.0204(5) 0.105(3) Uani 1 1 d . . .
H16A H 0.1593 -0.4250 0.0109 0.080 Uiso 1 1 d R . .
H16B H 0.2373 -0.4351 -0.0115 0.080 Uiso 1 1 d R . .
C17 C 0.2132(5) -0.2879(5) 0.0221(4) 0.069(2) Uani 1 1 d . . .
H17A H 0.2644 -0.2685 0.0356 0.080 Uiso 1 1 d R . .
H17B H 0.1969 -0.2583 -0.0187 0.080 Uiso 1 1 d R . .
C18 C 0.0904(5) 0.3461(5) 0.1199(4) 0.072(2) Uani 1 1 d . . .
H18A H 0.1372 0.3819 0.1305 0.080 Uiso 1 1 d R . .
C19 C 0.2955(4) 0.1670(4) 0.2240(3) 0.0439(16) Uani 1 1 d . . .
C20 C 0.3528(4) 0.2294(5) 0.2102(3) 0.0575(18) Uani 1 1 d . . .
H20A H 0.3923 0.1989 0.1910 0.080 Uiso 1 1 d R . .
C21 C 0.3551(5) 0.3349(6) 0.2232(4) 0.075(2) Uani 1 1 d . . .
H21A H 0.3961 0.3780 0.2154 0.080 Uiso 1 1 d R . .
C22 C 0.2967(6) 0.3781(6) 0.2491(4) 0.078(3) Uani 1 1 d . . .
H22A H 0.2960 0.4509 0.2583 0.080 Uiso 1 1 d R . .
C23 C 0.2393(5) 0.3193(6) 0.2621(4) 0.077(3) Uani 1 1 d . . .
H23A H 0.1985 0.3510 0.2790 0.080 Uiso 1 1 d R . .
C24 C 0.2374(4) 0.2126(5) 0.2498(3) 0.061(2) Uani 1 1 d . . .
H24A H 0.1963 0.1706 0.2587 0.080 Uiso 1 1 d R . .
C25 C 0.2353(4) -0.0329(4) 0.2544(3) 0.0421(15) Uani 1 1 d . . .
C26 C 0.1591(4) -0.0421(6) 0.2341(3) 0.064(2) Uani 1 1 d . . .
H26A H 0.1392 -0.0161 0.1931 0.080 Uiso 1 1 d R . .
C27 C 0.1132(4) -0.0924(6) 0.2719(4) 0.073(2) Uani 1 1 d . . .
H27A H 0.0599 -0.0921 0.2597 0.080 Uiso 1 1 d R . .
C28 C 0.1443(6) -0.1366(6) 0.3272(4) 0.083(3) Uani 1 1 d . . .
H28A H 0.1128 -0.1756 0.3510 0.080 Uiso 1 1 d R . .
C29 C 0.2181(6) -0.1298(7) 0.3472(4) 0.085(3) Uani 1 1 d . . .
H29A H 0.2369 -0.1616 0.3868 0.080 Uiso 1 1 d R . .
C30 C 0.2646(4) -0.0773(6) 0.3115(3) 0.063(2) Uani 1 1 d . . .
H30A H 0.3173 -0.0719 0.3263 0.080 Uiso 1 1 d R . .
C31 C 0.4094(3) -0.2195(5) 0.1172(3) 0.0399(14) Uani 1 1 d . . .
C32 C 0.4287(4) -0.2771(5) 0.0666(3) 0.0499(17) Uani 1 1 d . . .
H32A H 0.4263 -0.2456 0.0258 0.080 Uiso 1 1 d R . .
C33 C 0.4490(4) -0.3814(6) 0.0748(4) 0.064(2) Uani 1 1 d . . .
H33A H 0.4627 -0.4209 0.0404 0.080 Uiso 1 1 d R . .
C34 C 0.4504(4) -0.4276(6) 0.1341(4) 0.070(2) Uani 1 1 d . . .
H34A H 0.4674 -0.4979 0.1407 0.080 Uiso 1 1 d R . .
C35 C 0.4313(5) -0.3719(6) 0.1823(4) 0.074(2) Uani 1 1 d . . .
H35A H 0.4290 -0.4059 0.2218 0.080 Uiso 1 1 d R . .
C36 C 0.4099(4) -0.2688(5) 0.1751(3) 0.061(2) Uani 1 1 d . . .
H36A H 0.3962 -0.2301 0.2098 0.080 Uiso 1 1 d R . .
C37 C 0.3186(3) 0.1654(5) -0.0181(3) 0.0399(14) Uani 1 1 d . . .
C38 C 0.3297(4) 0.1992(5) -0.0773(3) 0.0590(19) Uani 1 1 d . . .
H38A H 0.3219 0.1519 -0.1122 0.080 Uiso 1 1 d R . .
C39 C 0.3533(5) 0.3001(6) -0.0857(4) 0.078(3) Uani 1 1 d . . .
H39A H 0.3612 0.3227 -0.1268 0.080 Uiso 1 1 d R . .
C40 C 0.3647(4) 0.3676(6) -0.0364(5) 0.072(2) Uani 1 1 d . . .
H40A H 0.3774 0.4384 -0.0438 0.080 Uiso 1 1 d R . .
C41 C 0.3549(4) 0.3349(5) 0.0216(4) 0.066(2) Uani 1 1 d . . .
H41A H 0.3659 0.3817 0.0566 0.080 Uiso 1 1 d R . .
C42 C 0.3323(4) 0.2341(5) 0.0320(3) 0.0512(17) Uani 1 1 d . . .
H42A H 0.3264 0.2107 0.0735 0.080 Uiso 1 1 d R . .
C43 C 0.2199(3) 0.0077(5) -0.0751(3) 0.0395(13) Uani 1 1 d . . .
C44 C 0.2285(4) -0.0691(5) -0.1188(3) 0.0592(19) Uani 1 1 d . . .
H44A H 0.2730 -0.1108 -0.1139 0.080 Uiso 1 1 d R . .
C45 C 0.1719(5) -0.0815(6) -0.1708(3) 0.075(2) Uani 1 1 d . . .
H45A H 0.1758 -0.1341 -0.2018 0.080 Uiso 1 1 d R . .
C46 C 0.1113(5) -0.0185(7) -0.1785(4) 0.074(2) Uani 1 1 d . . .
H46A H 0.0732 -0.0300 -0.2140 0.080 Uiso 1 1 d R . .
C48 C 0.1567(4) 0.0706(6) -0.0844(3) 0.0516(17) Uani 1 1 d . . .
H48A H 0.1517 0.1231 -0.0535 0.080 Uiso 1 1 d R . .
C47 C 0.1014(4) 0.0589(7) -0.1360(4) 0.065(2) Uani 1 1 d . . .
H47A H 0.0586 0.1039 -0.1427 0.080 Uiso 1 1 d R . .
Cl1S Cl 0.55854(11) 0.25411(16) 0.12743(9) 0.0657(5) Uani 1 1 d . . .
O1S O 0.5925(6) 0.3151(10) 0.0897(4) 0.246(7) Uani 1 1 d . . .
O2S O 0.6146(5) 0.2001(8) 0.1650(4) 0.168(4) Uani 1 1 d . . .
O3S O 0.5207(4) 0.3090(6) 0.1686(3) 0.121(3) Uani 1 1 d . . .
O4S O 0.5100(3) 0.1886(5) 0.0887(3) 0.109(2) Uani 1 1 d . . .
Cl1X Cl 0.96612(18) 0.6335(4) 0.04431(15) 0.1663(17) Uani 1 1 d . . .
Cl2X Cl 0.9828(2) 0.6665(3) 0.17672(16) 0.1448(13) Uani 1 1 d . . .
Cl3X Cl 0.83743(14) 0.6346(2) 0.10492(13) 0.1007(8) Uani 1 1 d . . .
C1X C 0.9314(4) 0.6037(6) 0.1131(4) 0.075(2) Uani 1 1 d . . .
H1XA H 0.9366 0.5304 0.1202 0.080 Uiso 1 1 d R . .

loop_
_atom_site_aniso_label
_atom_site_aniso_U_11
_atom_site_aniso_U_22
_atom_site_aniso_U_33
_atom_site_aniso_U_23
_atom_site_aniso_U_13
_atom_site_aniso_U_12
Pd1 0.0321(2) 0.0308(2) 0.0294(2) 0.0007(2) 0.00929(15) 0.0028(2)
P1 0.0424(9) 0.0349(9) 0.0308(8) -0.0011(6) 0.0109(6) 0.0030(7)
P2 0.0399(9) 0.0362(8) 0.0305(8) 0.0013(6) 0.0098(6) -0.0027(7)
P3 0.0308(8) 0.0361(8) 0.0319(8) 0.0011(6) 0.0081(6) 0.0029(7)
O1 0.078(4) 0.058(4) 0.194(7) -0.013(4) 0.044(4) 0.026(3)
N1 0.038(3) 0.032(3) 0.045(3) -0.003(2) 0.007(2) 0.001(2)
C1 0.054(4) 0.047(4) 0.036(3) -0.003(3) 0.006(3) 0.008(3)
C2 0.040(3) 0.055(4) 0.034(3) -0.005(3) 0.007(2) 0.002(3)
C3 0.040(3) 0.046(3) 0.042(3) 0.006(3) 0.019(3) -0.001(3)
C4 0.045(4) 0.039(3) 0.039(3) -0.001(3) 0.016(3) 0.002(3)
C5 0.038(3) 0.032(3) 0.030(3) 0.008(2) 0.010(3) 0.001(3)
C6 0.041(4) 0.035(3) 0.045(4) 0.010(3) 0.013(3) 0.010(3)
C7 0.052(4) 0.034(3) 0.058(4) 0.004(3) 0.015(3) 0.011(3)
C8 0.047(4) 0.047(4) 0.077(5) 0.009(4) 0.018(4) 0.010(3)
C9 0.041(4) 0.045(4) 0.061(4) 0.005(3) 0.011(3) -0.002(3)
C10 0.036(3) 0.036(3) 0.038(3) 0.004(2) 0.004(3) 0.005(3)
C11 0.045(4) 0.035(3) 0.044(4) -0.004(3) 0.005(3) -0.010(3)
C12 0.043(4) 0.040(4) 0.066(5) -0.008(3) 0.009(3) -0.002(3)
C13 0.078(5) 0.043(4) 0.076(5) 0.005(4) 0.025(4) 0.006(4)
C14 0.115(8) 0.044(5) 0.140(9) 0.031(5) 0.047(7) 0.017(5)
C15 0.086(6) 0.042(4) 0.150(10) -0.005(6) 0.052(7) -0.002(4)
C16 0.137(9) 0.059(6) 0.131(9) -0.036(6) 0.056(8) 0.004(6)
C17 0.097(6) 0.047(4) 0.064(5) -0.013(4) 0.017(4) 0.002(4)
C18 0.067(5) 0.037(4) 0.113(7) -0.005(4) 0.020(5) 0.011(4)
C19 0.068(5) 0.034(3) 0.029(3) -0.006(3) 0.003(3) 0.001(3)
C20 0.067(5) 0.041(4) 0.066(5) -0.004(3) 0.014(4) -0.004(4)
C21 0.109(7) 0.052(5) 0.069(5) -0.015(4) 0.024(5) -0.022(5)
C22 0.135(8) 0.037(4) 0.061(5) -0.001(4) 0.011(5) -0.001(5)
C23 0.112(7) 0.059(5) 0.064(5) -0.004(4) 0.029(5) 0.032(5)
C24 0.082(5) 0.055(4) 0.051(4) -0.002(3) 0.024(4) 0.016(4)
C25 0.059(4) 0.036(3) 0.035(3) -0.004(3) 0.020(3) 0.003(3)
C26 0.067(5) 0.085(5) 0.044(4) -0.004(4) 0.024(4) -0.018(4)
C27 0.060(5) 0.088(6) 0.078(6) -0.004(5) 0.033(4) -0.021(4)
C28 0.107(8) 0.059(5) 0.095(7) 0.020(5) 0.057(6) 0.002(5)
C29 0.104(7) 0.085(6) 0.078(6) 0.048(5) 0.054(6) 0.039(6)
C30 0.071(5) 0.067(5) 0.056(4) 0.027(4) 0.024(4) 0.018(4)
C31 0.035(3) 0.040(3) 0.045(4) 0.004(3) 0.007(3) 0.006(3)
C32 0.058(4) 0.044(4) 0.051(4) -0.004(3) 0.018(3) 0.008(3)
C33 0.061(5) 0.050(4) 0.086(6) -0.013(4) 0.022(4) 0.008(4)
C34 0.068(5) 0.037(4) 0.097(6) 0.004(4) -0.010(5) 0.010(4)
C35 0.107(7) 0.044(4) 0.063(5) 0.017(4) -0.014(5) 0.005(4)
C36 0.089(6) 0.044(4) 0.046(4) -0.003(3) 0.004(4) 0.007(4)
C37 0.035(3) 0.044(4) 0.041(3) 0.004(3) 0.005(3) -0.003(3)
C38 0.073(5) 0.057(4) 0.048(4) 0.007(3) 0.008(4) -0.028(4)
C39 0.098(7) 0.068(5) 0.066(5) 0.032(4) 0.010(5) -0.028(5)
C40 0.064(5) 0.043(4) 0.109(7) 0.017(5) 0.008(5) -0.010(4)
C41 0.063(5) 0.045(4) 0.093(6) -0.018(4) 0.019(4) -0.007(4)
C42 0.048(4) 0.045(4) 0.061(4) -0.003(3) 0.011(3) -0.005(3)
C43 0.043(3) 0.042(3) 0.034(3) 0.007(3) 0.005(2) -0.012(3)
C44 0.084(5) 0.054(4) 0.039(4) -0.005(3) 0.007(4) -0.010(4)
C45 0.106(7) 0.062(5) 0.050(5) -0.016(4) -0.005(5) -0.023(5)
C46 0.072(5) 0.079(6) 0.063(5) 0.007(5) -0.018(4) -0.033(5)
C48 0.047(4) 0.066(5) 0.041(4) 0.013(3) 0.004(3) -0.005(4)
C47 0.046(4) 0.084(6) 0.063(5) 0.013(4) 0.003(4) -0.006(4)
Cl1S 0.0659(12) 0.0769(13) 0.0575(11) -0.0223(10) 0.0197(9) -0.0214(11)
O1S 0.322(13) 0.345(14) 0.077(5) -0.024(7) 0.051(7) -0.269(12)
O2S 0.123(7) 0.234(10) 0.138(7) -0.028(7) -0.011(5) 0.077(7)
O3S 0.146(6) 0.123(6) 0.097(5) -0.048(4) 0.023(4) 0.032(5)
O4S 0.092(5) 0.094(5) 0.139(6) -0.061(4) 0.011(4) -0.027(4)
Cl1X 0.104(2) 0.288(5) 0.115(2) 0.050(3) 0.0442(19) -0.036(3)
Cl2X 0.157(3) 0.113(2) 0.145(3) -0.013(2) -0.044(2) 0.013(2)
Cl3X 0.0826(16) 0.0941(17) 0.132(2) -0.0016(16) 0.0374(15) 0.0089(14)
C1X 0.073(6) 0.065(5) 0.086(6) 0.014(4) 0.015(5) 0.008(4)

loop_
_atom_type_symbol
_atom_type_description
_atom_type_scat_dispersion_real
_atom_type_scat_dispersion_imag
_atom_type_scat_source
C C 0.0033 0.0016 'International Tables Vol C Tables 4.2.6.8 and 6.1.1.4'
H H 0.0000 0.0000 'International Tables Vol C Tables 4.2.6.8 and 6.1.1.4'
N N 0.0061 0.0033 'International Tables Vol C Tables 4.2.6.8 and 6.1.1.4'
O O 0.0106 0.0060 'International Tables Vol C Tables 4.2.6.8 and 6.1.1.4'
P P 0.1023 0.0942 'International Tables Vol C Tables 4.2.6.8 and 6.1.1.4'
Cl Cl 0.1484 0.1585 'International Tables Vol C Tables 4.2.6.8 and 6.1.1.4'
Pd Pd -0.9988 1.0072 'International Tables Vol C Tables 4.2.6.8 and 6.1.1.4'

loop_
_geom_angle_atom_site_label_1
_geom_angle_atom_site_label_2
_geom_angle_atom_site_label_3
_geom_angle
_geom_angle_site_symmetry_1
_geom_angle_site_symmetry_3
_geom_angle_publ_flag
C5 Pd1 P1 91.66(15) . . ?
C5 Pd1 P3 171.72(16) . . ?
P1 Pd1 P3 85.64(6) . . ?
C5 Pd1 P2 92.98(15) . . ?
P1 Pd1 P2 149.51(6) . . ?
P3 Pd1 P2 85.49(6) . . ?
C5 Pd1 N1 76.9(2) . . ?
P1 Pd1 N1 111.24(12) . . ?
P3 Pd1 N1 111.39(12) . . ?
P2 Pd1 N1 99.16(12) . . ?
C25 P1 C19 105.2(3) . . ?
C25 P1 C1 105.4(3) . . ?
C19 P1 C1 103.7(3) . . ?
C25 P1 Pd1 118.0(2) . . ?
C19 P1 Pd1 114.85(19) . . ?
C1 P1 Pd1 108.43(19) . . ?
C37 P2 C4 103.6(3) . . ?
C37 P2 C43 102.8(3) . . ?
C4 P2 C43 105.5(3) . . ?
C37 P2 Pd1 114.4(2) . . ?
C4 P2 Pd1 105.96(19) . . ?
C43 P2 Pd1 122.73(18) . . ?
C31 P3 C3 104.7(3) . . ?
C31 P3 C2 104.5(3) . . ?
C3 P3 C2 107.3(3) . . ?
C31 P3 Pd1 127.29(19) . . ?
C3 P3 Pd1 106.0(2) . . ?
C2 P3 Pd1 105.89(19) . . ?
C11 N1 C12 116.2(5) . . ?
C11 N1 Pd1 107.8(4) . . ?
C12 N1 Pd1 135.9(4) . . ?
C2 C1 P1 112.7(4) . . ?
C1 C2 P3 109.6(4) . . ?
C4 C3 P3 108.6(4) . . ?
C3 C4 P2 109.1(4) . . ?
C6 C5 C10 115.4(5) . . ?
C6 C5 Pd1 128.9(4) . . ?
C10 C5 Pd1 115.4(4) . . ?
C7 C6 C5 121.8(6) . . ?
C8 C7 C6 120.8(6) . . ?
C8 C7 C18 120.7(6) . . ?
C6 C7 C18 118.3(6) . . ?
C7 C8 C9 119.4(6) . . ?
C8 C9 C10 120.1(6) . . ?
C9 C10 C5 122.4(5) . . ?
C9 C10 C11 118.6(5) . . ?
C5 C10 C11 118.8(5) . . ?
N1 C11 C10 121.1(6) . . ?
N1 C12 C13 109.0(5) . . ?
N1 C12 C17 110.2(5) . . ?
C13 C12 C17 110.2(6) . . ?
C12 C13 C14 110.0(7) . . ?
C15 C14 C13 112.5(7) . . ?
C14 C15 C16 111.7(8) . . ?
C15 C16 C17 111.3(8) . . ?
C12 C17 C16 110.2(7) . . ?
O1 C18 C7 124.7(8) . . ?
C20 C19 C24 118.4(6) . . ?
C20 C19 P1 119.6(5) . . ?
C24 C19 P1 121.9(5) . . ?
C19 C20 C21 122.0(7) . . ?
C22 C21 C20 118.3(8) . . ?
C23 C22 C21 120.9(7) . . ?
C22 C23 C24 120.9(8) . . ?
C19 C24 C23 119.5(8) . . ?
C26 C25 C30 118.4(6) . . ?
C26 C25 P1 119.2(5) . . ?
C30 C25 P1 122.2(5) . . ?
C25 C26 C27 120.1(7) . . ?
C28 C27 C26 119.7(8) . . ?
C29 C28 C27 120.9(8) . . ?
C28 C29 C30 120.4(8) . . ?
C25 C30 C29 120.3(8) . . ?
C36 C31 C32 118.6(6) . . ?
C36 C31 P3 120.2(5) . . ?
C32 C31 P3 121.1(5) . . ?
C33 C32 C31 120.2(6) . . ?
C32 C33 C34 119.5(7) . . ?
C35 C34 C33 119.9(7) . . ?
C34 C35 C36 121.6(7) . . ?
C35 C36 C31 120.1(7) . . ?
C38 C37 C42 118.5(6) . . ?
C38 C37 P2 120.6(5) . . ?
C42 C37 P2 120.8(5) . . ?
C37 C38 C39 120.1(7) . . ?
C40 C39 C38 120.8(7) . . ?
C41 C40 C39 119.4(7) . . ?
C40 C41 C42 121.4(7) . . ?
C37 C42 C41 119.7(7) . . ?
C44 C43 C48 119.4(6) . . ?
C44 C43 P2 122.5(5) . . ?
C48 C43 P2 118.1(5) . . ?
C43 C44 C45 118.5(7) . . ?
C46 C45 C44 120.5(7) . . ?
C45 C46 C47 122.3(7) . . ?
C47 C48 C43 122.0(7) . . ?
C46 C47 C48 117.3(7) . . ?
O1S Cl1S O2S 106.7(7) . . ?
O1S Cl1S O3S 113.4(7) . . ?
O2S Cl1S O3S 105.7(5) . . ?
O1S Cl1S O4S 107.3(5) . . ?
O2S Cl1S O4S 112.5(5) . . ?
O3S Cl1S O4S 111.3(4) . . ?
Cl3X C1X Cl1X 109.6(5) . . ?
Cl3X C1X Cl2X 112.1(5) . . ?
Cl1X C1X Cl2X 110.4(5) . . ?

loop_
_geom_bond_atom_site_label_1
_geom_bond_atom_site_label_2
_geom_bond_distance
_geom_bond_site_symmetry_2
_geom_bond_publ_flag
Pd1 C5 2.075(6) . ?
Pd1 P1 2.3040(16) . ?
Pd1 P3 2.3244(16) . ?
Pd1 P2 2.3307(16) . ?
Pd1 N1 2.437(5) . ?
P1 C25 1.831(6) . ?
P1 C19 1.833(6) . ?
P1 C1 1.851(6) . ?
P2 C37 1.824(6) . ?
P2 C4 1.834(6) . ?
P2 C43 1.834(6) . ?
P3 C31 1.838(6) . ?
P3 C3 1.843(5) . ?
P3 C2 1.842(6) . ?
O1 C18 1.199(8) . ?
N1 C11 1.263(7) . ?
N1 C12 1.479(7) . ?
C1 C2 1.545(8) . ?
C3 C4 1.527(8) . ?
C5 C6 1.408(8) . ?
C5 C10 1.410(8) . ?
C6 C7 1.396(8) . ?
C7 C8 1.374(9) . ?
C7 C18 1.496(9) . ?
C8 C9 1.377(9) . ?
C9 C10 1.396(8) . ?
C10 C11 1.483(8) . ?
C12 C13 1.506(9) . ?
C12 C17 1.511(9) . ?
C13 C14 1.532(10) . ?
C14 C15 1.467(11) . ?
C15 C16 1.500(13) . ?
C16 C17 1.529(10) . ?
C19 C20 1.377(9) . ?
C19 C24 1.387(9) . ?
C20 C21 1.389(9) . ?
C21 C22 1.381(11) . ?
C22 C23 1.345(11) . ?
C23 C24 1.401(10) . ?
C25 C26 1.384(9) . ?
C25 C30 1.385(9) . ?
C26 C27 1.402(9) . ?
C27 C28 1.362(11) . ?
C28 C29 1.341(12) . ?
C29 C30 1.393(10) . ?
C31 C36 1.394(8) . ?
C31 C32 1.401(8) . ?
C32 C33 1.398(9) . ?
C33 C34 1.403(10) . ?
C34 C35 1.346(10) . ?
C35 C36 1.387(9) . ?
C37 C38 1.386(8) . ?
C37 C42 1.387(8) . ?
C38 C39 1.389(9) . ?
C39 C40 1.362(11) . ?
C40 C41 1.351(10) . ?
C41 C42 1.390(9) . ?
C43 C44 1.388(9) . ?
C43 C48 1.390(9) . ?
C44 C45 1.409(10) . ?
C45 C46 1.353(11) . ?
C46 C47 1.382(11) . ?
C48 C47 1.386(9) . ?
Cl1S O1S 1.341(7) . ?
Cl1S O2S 1.385(8) . ?
Cl1S O3S 1.387(6) . ?
Cl1S O4S 1.400(6) . ?
Cl1X C1X 1.731(8) . ?
Cl2X C1X 1.734(9) . ?
Cl3X C1X 1.727(8) . ?

loop_
_geom_torsion_atom_site_label_1
_geom_torsion_atom_site_label_2
_geom_torsion_atom_site_label_3
_geom_torsion_atom_site_label_4
_geom_torsion
_geom_torsion_site_symmetry_1
_geom_torsion_site_symmetry_2
_geom_torsion_site_symmetry_3
_geom_torsion_site_symmetry_4
_geom_torsion_publ_flag
C5 Pd1 P1 C25 71.7(3) . . . . ?
P3 Pd1 P1 C25 -116.1(2) . . . . ?
P2 Pd1 P1 C25 170.5(2) . . . . ?
N1 Pd1 P1 C25 -4.8(3) . . . . ?
C5 Pd1 P1 C19 -53.2(3) . . . . ?
P3 Pd1 P1 C19 119.0(3) . . . . ?
P2 Pd1 P1 C19 45.5(3) . . . . ?
N1 Pd1 P1 C19 -129.8(3) . . . . ?
C5 Pd1 P1 C1 -168.6(3) . . . . ?
P3 Pd1 P1 C1 3.6(2) . . . . ?
P2 Pd1 P1 C1 -69.9(2) . . . . ?
N1 Pd1 P1 C1 114.8(3) . . . . ?
C5 Pd1 P2 C37 70.6(3) . . . . ?
P1 Pd1 P2 C37 -27.7(3) . . . . ?
P3 Pd1 P2 C37 -101.2(2) . . . . ?
N1 Pd1 P2 C37 147.8(2) . . . . ?
C5 Pd1 P2 C4 -175.8(3) . . . . ?
P1 Pd1 P2 C4 85.8(2) . . . . ?
P3 Pd1 P2 C4 12.3(2) . . . . ?
N1 Pd1 P2 C4 -98.6(2) . . . . ?
C5 Pd1 P2 C43 -54.9(3) . . . . ?
P1 Pd1 P2 C43 -153.2(3) . . . . ?
P3 Pd1 P2 C43 133.3(3) . . . . ?
N1 Pd1 P2 C43 22.3(3) . . . . ?
C5 Pd1 P3 C31 170.3(10) . . . . ?
P1 Pd1 P3 C31 99.1(3) . . . . ?
P2 Pd1 P3 C31 -110.1(3) . . . . ?
N1 Pd1 P3 C31 -12.1(3) . . . . ?
C5 Pd1 P3 C3 -66.5(10) . . . . ?
P1 Pd1 P3 C3 -137.6(2) . . . . ?
P2 Pd1 P3 C3 13.2(2) . . . . ?
N1 Pd1 P3 C3 111.2(2) . . . . ?
C5 Pd1 P3 C2 47.3(11) . . . . ?
P1 Pd1 P3 C2 -23.9(2) . . . . ?
P2 Pd1 P3 C2 126.9(2) . . . . ?
N1 Pd1 P3 C2 -135.0(2) . . . . ?
C5 Pd1 N1 C11 1.9(4) . . . . ?
P1 Pd1 N1 C11 88.5(4) . . . . ?
P3 Pd1 N1 C11 -177.7(4) . . . . ?
P2 Pd1 N1 C11 -89.0(4) . . . . ?
C5 Pd1 N1 C12 -174.2(6) . . . . ?
P1 Pd1 N1 C12 -87.6(6) . . . . ?
P3 Pd1 N1 C12 6.1(6) . . . . ?
P2 Pd1 N1 C12 94.8(6) . . . . ?
C25 P1 C1 C2 149.9(4) . . . . ?
C19 P1 C1 C2 -99.8(5) . . . . ?
Pd1 P1 C1 C2 22.6(5) . . . . ?
P1 C1 C2 P3 -43.4(5) . . . . ?
C31 P3 C2 C1 -92.2(4) . . . . ?
C3 P3 C2 C1 157.0(4) . . . . ?
Pd1 P3 C2 C1 44.2(4) . . . . ?
C31 P3 C3 C4 94.0(4) . . . . ?
C2 P3 C3 C4 -155.3(4) . . . . ?
Pd1 P3 C3 C4 -42.6(4) . . . . ?
P3 C3 C4 P2 55.2(5) . . . . ?
C37 P2 C4 C3 78.7(4) . . . . ?
C43 P2 C4 C3 -173.6(4) . . . . ?
Pd1 P2 C4 C3 -42.1(4) . . . . ?
P1 Pd1 C5 C6 61.0(5) . . . . ?
P3 Pd1 C5 C6 -9.8(14) . . . . ?
P2 Pd1 C5 C6 -88.9(5) . . . . ?
N1 Pd1 C5 C6 172.4(5) . . . . ?
P1 Pd1 C5 C10 -112.1(4) . . . . ?
P3 Pd1 C5 C10 177.1(8) . . . . ?
P2 Pd1 C5 C10 98.0(4) . . . . ?
N1 Pd1 C5 C10 -0.7(4) . . . . ?
C10 C5 C6 C7 1.9(8) . . . . ?
Pd1 C5 C6 C7 -171.2(4) . . . . ?
C5 C6 C7 C8 -2.8(9) . . . . ?
C5 C6 C7 C18 173.5(6) . . . . ?
C6 C7 C8 C9 1.1(10) . . . . ?
C18 C7 C8 C9 -175.0(7) . . . . ?
C7 C8 C9 C10 1.2(10) . . . . ?
C8 C9 C10 C5 -2.0(9) . . . . ?
C8 C9 C10 C11 172.9(6) . . . . ?
C6 C5 C10 C9 0.5(8) . . . . ?
Pd1 C5 C10 C9 174.6(5) . . . . ?
C6 C5 C10 C11 -174.5(5) . . . . ?
Pd1 C5 C10 C11 -0.4(7) . . . . ?
C12 N1 C11 C10 174.2(5) . . . . ?
Pd1 N1 C11 C10 -2.8(7) . . . . ?
C9 C10 C11 N1 -172.7(6) . . . . ?
C5 C10 C11 N1 2.5(9) . . . . ?
C11 N1 C12 C13 -113.8(6) . . . . ?
Pd1 N1 C12 C13 62.1(7) . . . . ?
C11 N1 C12 C17 125.1(6) . . . . ?
Pd1 N1 C12 C17 -59.0(8) . . . . ?
N1 C12 C13 C14 -178.3(6) . . . . ?
C17 C12 C13 C14 -57.2(8) . . . . ?
C12 C13 C14 C15 56.0(11) . . . . ?
C13 C14 C15 C16 -54.6(11) . . . . ?
C14 C15 C16 C17 54.5(11) . . . . ?
N1 C12 C17 C16 178.3(7) . . . . ?
C13 C12 C17 C16 57.9(9) . . . . ?
C15 C16 C17 C12 -56.1(10) . . . . ?
C8 C7 C18 O1 -1.9(13) . . . . ?
C6 C7 C18 O1 -178.1(8) . . . . ?
C25 P1 C19 C20 158.5(5) . . . . ?
C1 P1 C19 C20 48.0(6) . . . . ?
Pd1 P1 C19 C20 -70.1(6) . . . . ?
C25 P1 C19 C24 -26.1(6) . . . . ?
C1 P1 C19 C24 -136.6(5) . . . . ?
Pd1 P1 C19 C24 105.3(5) . . . . ?
C24 C19 C20 C21 2.2(11) . . . . ?
P1 C19 C20 C21 177.8(6) . . . . ?
C19 C20 C21 C22 -1.9(12) . . . . ?
C20 C21 C22 C23 0.6(13) . . . . ?
C21 C22 C23 C24 0.2(13) . . . . ?
C20 C19 C24 C23 -1.3(10) . . . . ?
P1 C19 C24 C23 -176.8(6) . . . . ?
C22 C23 C24 C19 0.1(12) . . . . ?
C19 P1 C25 C26 90.4(6) . . . . ?
C1 P1 C25 C26 -160.4(5) . . . . ?
Pd1 P1 C25 C26 -39.2(6) . . . . ?
C19 P1 C25 C30 -93.7(6) . . . . ?
C1 P1 C25 C30 15.5(6) . . . . ?
Pd1 P1 C25 C30 136.7(5) . . . . ?
C30 C25 C26 C27 1.9(10) . . . . ?
P1 C25 C26 C27 177.9(6) . . . . ?
C25 C26 C27 C28 -3.1(12) . . . . ?
C26 C27 C28 C29 2.1(13) . . . . ?
C27 C28 C29 C30 -0.1(14) . . . . ?
C26 C25 C30 C29 0.1(11) . . . . ?
P1 C25 C30 C29 -175.8(6) . . . . ?
C28 C29 C30 C25 -1.0(13) . . . . ?
C3 P3 C31 C36 156.6(5) . . . . ?
C2 P3 C31 C36 44.0(6) . . . . ?
Pd1 P3 C31 C36 -79.6(6) . . . . ?
C3 P3 C31 C32 -20.9(6) . . . . ?
C2 P3 C31 C32 -133.6(5) . . . . ?
Pd1 P3 C31 C32 102.9(5) . . . . ?
C36 C31 C32 C33 -0.8(10) . . . . ?
P3 C31 C32 C33 176.7(5) . . . . ?
C31 C32 C33 C34 -0.5(11) . . . . ?
C32 C33 C34 C35 0.9(12) . . . . ?
C33 C34 C35 C36 0.0(13) . . . . ?
C34 C35 C36 C31 -1.4(13) . . . . ?
C32 C31 C36 C35 1.8(10) . . . . ?
P3 C31 C36 C35 -175.8(6) . . . . ?
C4 P2 C37 C38 67.9(6) . . . . ?
C43 P2 C37 C38 -41.9(6) . . . . ?
Pd1 P2 C37 C38 -177.3(5) . . . . ?
C4 P2 C37 C42 -109.6(5) . . . . ?
C43 P2 C37 C42 140.7(5) . . . . ?
Pd1 P2 C37 C42 5.3(6) . . . . ?
C42 C37 C38 C39 -0.8(11) . . . . ?
P2 C37 C38 C39 -178.2(6) . . . . ?
C37 C38 C39 C40 -1.0(13) . . . . ?
C38 C39 C40 C41 1.9(13) . . . . ?
C39 C40 C41 C42 -1.1(12) . . . . ?
C38 C37 C42 C41 1.6(10) . . . . ?
P2 C37 C42 C41 179.1(5) . . . . ?
C40 C41 C42 C37 -0.7(11) . . . . ?
C37 P2 C43 C44 118.6(5) . . . . ?
C4 P2 C43 C44 10.3(6) . . . . ?
Pd1 P2 C43 C44 -110.8(5) . . . . ?
C37 P2 C43 C48 -59.7(5) . . . . ?
C4 P2 C43 C48 -168.0(5) . . . . ?
Pd1 P2 C43 C48 70.8(5) . . . . ?
C48 C43 C44 C45 -1.0(10) . . . . ?
P2 C43 C44 C45 -179.3(5) . . . . ?
C43 C44 C45 C46 1.2(11) . . . . ?
C44 C45 C46 C47 -0.9(12) . . . . ?
C44 C43 C48 C47 0.4(9) . . . . ?
P2 C43 C48 C47 178.8(5) . . . . ?
C45 C46 C47 C48 0.2(12) . . . . ?
C43 C48 C47 C46 0.0(10) . . . . ?
